data_7044938
loop_
_publ_author_name
'Petzold, Holm'
'Djomgoue, Paul'
'H\"orner, Gerald'
'Lochenie, Charles'
'Weber, Birgit'
'R\"uffer, Tobias'

_publ_section_title
;
 Bis-meridional Fe<sup>2+</sup> spincrossover complexes of phenyl and
 pyridyl substituted 2-(pyridin-2-yl)-1,10-phenanthrolines.
;
_journal_issue 2
_journal_name_full 'Dalton transactions (Cambridge, England : 2003)'
_journal_page_first 491
_journal_page_last 506
_journal_paper_doi 10.1039/c7dt02320k
_journal_volume 47
_journal_year 2018
_chemical_formula_moiety 'C44 H28 Fe N8, 2(Cl O4), C2 H3 N'
_chemical_formula_sum 'C46 H31 Cl2 Fe N9 O8'
_chemical_formula_weight 964.55
_space_group_crystal_system orthorhombic
_space_group_IT_number 60
_space_group_name_Hall '-P 2n 2ab'
_space_group_name_H-M_alt 'P b c n'
_symmetry_space_group_name_Hall '-P 2n 2ab'
_symmetry_space_group_name_H-M 'P b c n'
_atom_sites_solution_hydrogens geom
_audit_creation_method SHELXL-2013
_audit_update_record
;
2017-05-12 deposited with the CCDC.
2017-12-04 downloaded from the CCDC.
;
_cell_angle_alpha 90
_cell_angle_beta 90
_cell_angle_gamma 90
_cell_formula_units_Z 4
_cell_length_a 20.1322(7)
_cell_length_b 11.2883(3)
_cell_length_c 17.4177(6)
_cell_measurement_reflns_used 3002
_cell_measurement_temperature 120
_cell_measurement_theta_max 65.9970
_cell_measurement_theta_min 4.4890
_cell_volume 3958.3(2)
_computing_cell_refinement
;
CrysAlisPro, Agilent Technologies,
Version 1.171.37.35 (release 13-08-2014 CrysAlis171 .NET)
(compiled Aug 13 2014,18:06:01)
;
_computing_data_collection
;
CrysAlisPro, Agilent Technologies,
Version 1.171.37.35 (release 13-08-2014 CrysAlis171 .NET)
(compiled Aug 13 2014,18:06:01)
;
_computing_data_reduction
;
CrysAlisPro, Agilent Technologies,
Version 1.171.37.35 (release 13-08-2014 CrysAlis171 .NET)
(compiled Aug 13 2014,18:06:01)
;
_computing_structure_refinement 'SHELXL-2013 (Sheldrick, 2013)'
_computing_structure_solution 'SHELXS-2013 (Sheldrick, 2013)'
_diffrn_ambient_temperature 120
_diffrn_measured_fraction_theta_full 0.993
_diffrn_measured_fraction_theta_max 0.993
_diffrn_measurement_device_type 'oxford gemini s'
_diffrn_measurement_method '\w scans'
_diffrn_radiation_type CuK\a
_diffrn_radiation_wavelength 1.54184
_diffrn_reflns_av_R_equivalents 0.0576
_diffrn_reflns_av_unetI/netI 0.0530
_diffrn_reflns_Laue_measured_fraction_full 0.993
_diffrn_reflns_Laue_measured_fraction_max 0.993
_diffrn_reflns_limit_h_max 23
_diffrn_reflns_limit_h_min -18
_diffrn_reflns_limit_k_max 13
_diffrn_reflns_limit_k_min -10
_diffrn_reflns_limit_l_max 20
_diffrn_reflns_limit_l_min -17
_diffrn_reflns_number 11724
_diffrn_reflns_point_group_measured_fraction_full 0.993
_diffrn_reflns_point_group_measured_fraction_max 0.993
_diffrn_reflns_theta_full 66.000
_diffrn_reflns_theta_max 65.968
_diffrn_reflns_theta_min 4.392
_exptl_absorpt_coefficient_mu 4.914
_exptl_absorpt_correction_T_max 1.00000
_exptl_absorpt_correction_T_min 0.27384
_exptl_absorpt_correction_type multi-scan
_exptl_absorpt_process_details
;
CrysAlisPro, Agilent Technologies,
Version 1.171.37.35 (release 13-08-2014 CrysAlis171 .NET)
(compiled Aug 13 2014,18:06:01)
Empirical absorption correction using spherical harmonics,
 implemented in SCALE3 ABSPACK scaling algorithm.
;
_exptl_crystal_colour purple
_exptl_crystal_density_diffrn 1.619
_exptl_crystal_description plate
_exptl_crystal_F_000 1976
_exptl_crystal_size_max 0.36
_exptl_crystal_size_mid 0.32
_exptl_crystal_size_min 0.02
_refine_diff_density_max 1.580
_refine_diff_density_min -0.740
_refine_diff_density_rms 0.102
_refine_ls_extinction_method none
_refine_ls_goodness_of_fit_ref 1.053
_refine_ls_hydrogen_treatment constr
_refine_ls_matrix_type full
_refine_ls_number_parameters 333
_refine_ls_number_reflns 3438
_refine_ls_number_restraints 88
_refine_ls_restrained_S_all 1.057
_refine_ls_R_factor_all 0.1112
_refine_ls_R_factor_gt 0.0765
_refine_ls_shift/su_max 0.014
_refine_ls_shift/su_mean 0.001
_refine_ls_structure_factor_coef Fsqd
_refine_ls_weighting_details 'w=1/[\s^2^(Fo^2^)+(0.0973P)^2^+12.4648P] where P=(Fo^2^+2Fc^2^)/3'
_refine_ls_weighting_scheme calc
_refine_ls_wR_factor_gt 0.1859
_refine_ls_wR_factor_ref 0.2075
_reflns_Friedel_coverage 0.000
_reflns_number_gt 2516
_reflns_number_total 3438
_reflns_threshold_expression 'I > 2\s(I)'
_cod_data_source_file c7dt02320k2.cif
_cod_data_source_block shelx_CCDC2
_cod_depositor_comments 'Adding full bibliography for 7044936--7044939.cif.'
_cod_database_code 7044938
_shelx_space_group_comment
;
The symmetry employed for this shelxl refinement is uniquely defined
by the following loop, which should always be used as a source of
symmetry information in preference to the above space-group names.
They are only intended as comments.
;
_shelxl_version_number 2013-4

loop_
_space_group_symop_operation_xyz
'x, y, z'
'-x+1/2, -y+1/2, z+1/2'
'-x, y, -z+1/2'
'x+1/2, -y+1/2, -z'
'-x, -y, -z'
'x-1/2, y-1/2, -z-1/2'
'x, -y, z-1/2'
'-x-1/2, y-1/2, z'

loop_
_atom_site_label
_atom_site_type_symbol
_atom_site_fract_x
_atom_site_fract_y
_atom_site_fract_z
_atom_site_U_iso_or_equiv
_atom_site_adp_type
_atom_site_occupancy
_atom_site_site_symmetry_order
_atom_site_calc_flag
_atom_site_refinement_flags_posn
_atom_site_refinement_flags_adp
_atom_site_refinement_flags_occupancy
_atom_site_disorder_assembly
_atom_site_disorder_group
C1 C 0.4117(3) 0.4606(5) 0.3728(4) 0.0371(14) Uani 1 1 d . . . . .
H1 H 0.3759 0.4150 0.3566 0.044 Uiso 1 1 calc R U . . .
C2 C 0.3993(3) 0.5533(5) 0.4214(3) 0.0392(14) Uani 1 1 d . . . . .
H2 H 0.3562 0.5700 0.4375 0.047 Uiso 1 1 calc R U . . .
C3 C 0.4521(3) 0.6211(5) 0.4460(4) 0.0414(15) Uani 1 1 d . . . . .
H3 H 0.4453 0.6855 0.4784 0.050 Uiso 1 1 calc R U . . .
C4 C 0.5155(3) 0.5915(5) 0.4214(4) 0.0382(14) Uani 1 1 d . . . . .
H4 H 0.5519 0.6354 0.4378 0.046 Uiso 1 1 calc R U . . .
C5 C 0.5244(3) 0.4966(4) 0.3725(3) 0.0297(12) Uani 1 1 d . . . . .
C6 C 0.5905(3) 0.4551(4) 0.3479(3) 0.0304(12) Uani 1 1 d . . . . .
C7 C 0.6504(3) 0.5055(5) 0.3732(4) 0.0388(14) Uani 1 1 d . . . . .
H7 H 0.6499 0.5721 0.4046 0.047 Uiso 1 1 calc R U . . .
C8 C 0.7093(3) 0.4565(5) 0.3515(4) 0.0422(15) Uani 1 1 d . . . . .
H8 H 0.7490 0.4897 0.3684 0.051 Uiso 1 1 calc R U . . .
C9 C 0.7106(3) 0.3566(5) 0.3042(3) 0.0341(13) Uani 1 1 d . . . . .
C10 C 0.7696(3) 0.2958(6) 0.2812(4) 0.0442(15) Uani 1 1 d . . . . .
H10 H 0.8107 0.3250 0.2964 0.053 Uiso 1 1 calc R U . . .
C11 C 0.7667(3) 0.1963(6) 0.2375(4) 0.0436(15) Uani 1 1 d . . . . .
H11 H 0.8057 0.1574 0.2242 0.052 Uiso 1 1 calc R U . . .
C12 C 0.7039(3) 0.1504(5) 0.2115(3) 0.0353(13) Uani 1 1 d . . . . .
C13 C 0.6970(3) 0.0477(5) 0.1672(3) 0.0387(14) Uani 1 1 d . . . . .
H13 H 0.7344 0.0036 0.1542 0.046 Uiso 1 1 calc R U . . .
C14 C 0.6360(3) 0.0121(5) 0.1431(3) 0.0377(13) Uani 1 1 d . . . . .
H14 H 0.6316 -0.0566 0.1140 0.045 Uiso 1 1 calc R U . . .
C15 C 0.5794(3) 0.0797(4) 0.1621(3) 0.0338(13) Uani 1 1 d . . . . .
C16 C 0.6483(3) 0.3133(4) 0.2794(3) 0.0302(12) Uani 1 1 d . . . . .
C17 C 0.6451(3) 0.2097(4) 0.2311(3) 0.0312(12) Uani 1 1 d . . . . .
C18 C 0.5127(3) 0.0512(4) 0.1306(3) 0.0316(12) Uani 1 1 d . . . . .
C19 C 0.4972(3) -0.0579(5) 0.0989(4) 0.0455(16) Uani 1 1 d . . . . .
H19 H 0.5283 -0.1188 0.1000 0.055 Uiso 1 1 calc R U . . .
C20 C 0.4362(4) -0.0762(5) 0.0661(4) 0.0539(18) Uani 1 1 d . . . . .
H20 H 0.4252 -0.1493 0.0450 0.065 Uiso 1 1 calc R U . . .
C21 C 0.3918(3) 0.0159(5) 0.0650(4) 0.0406(14) Uani 1 1 d . . . . .
H21 H 0.3504 0.0072 0.0420 0.049 Uiso 1 1 calc R U . . .
C22 C 0.4096(3) 0.1211(5) 0.0984(4) 0.0372(14) Uani 1 1 d . . . . .
H22 H 0.3790 0.1828 0.0976 0.045 Uiso 1 1 calc R U . . .
N1 N 0.4725(2) 0.4315(3) 0.3471(3) 0.0302(10) Uani 1 1 d . . . . .
N2 N 0.5906(2) 0.3625(3) 0.3003(3) 0.0262(10) Uani 1 1 d . . . . .
N3 N 0.5837(2) 0.1761(3) 0.2062(3) 0.0280(10) Uani 1 1 d . . . . .
N4 N 0.4686(2) 0.1404(4) 0.1323(3) 0.0370(12) Uani 1 1 d . . . . .
O1 O 0.756(3) 0.682(5) 0.4386(19) 0.0513(15) Uani 0.276(19) 1 d D U P A 3
O2 O 0.6825(12) 0.694(2) 0.5411(14) 0.060(5) Uani 0.276(19) 1 d D U P A 3
O3 O 0.7366(18) 0.8630(19) 0.501(2) 0.031(5) Uani 0.276(19) 1 d D U P A 3
O4 O 0.7941(11) 0.7119(15) 0.5663(11) 0.049(5) Uani 0.276(19) 1 d D U P A 3
Cl1 Cl 0.7446(8) 0.7358(17) 0.5119(11) 0.0341(8) Uani 0.276(19) 1 d D U P A 3
O1' O 0.7595(10) 0.683(2) 0.4459(8) 0.0513(15) Uani 0.724(19) 1 d D U P A 4
O2' O 0.6601(4) 0.7253(7) 0.5092(7) 0.061(3) Uani 0.724(19) 1 d D U P A 4
O3' O 0.7492(8) 0.8595(9) 0.5153(11) 0.050(3) Uani 0.724(19) 1 d D U P A 4
O4' O 0.7530(8) 0.6775(9) 0.5788(5) 0.084(4) Uani 0.724(19) 1 d D U P A 4
Cl1' Cl 0.7307(3) 0.7373(6) 0.5118(4) 0.0341(8) Uani 0.724(19) 1 d D U P A 4
Fe1 Fe 0.5000 0.28777(10) 0.2500 0.0300(4) Uani 1 2 d S T P . .
C2A C 0.4282(8) 0.751(5) 0.253(3) 0.080(3) Uani 0.5 1 d D U P B 1
H2A1 H 0.4150 0.8328 0.2548 0.119 Uiso 0.5 1 calc R U P B 1
H2A2 H 0.4125 0.7117 0.2987 0.119 Uiso 0.5 1 calc R U P B 1
H2A3 H 0.4094 0.7139 0.2088 0.119 Uiso 0.5 1 calc R U P B 1
N1A N 0.4417(8) 0.739(4) 0.250(2) 0.080(3) Uani 0.5 1 d D U P B 2
C1A C 0.5000 0.7435(12) 0.2500 0.080(3) Uani 1 2 d DS TU P . .

loop_
_atom_site_aniso_label
_atom_site_aniso_U_11
_atom_site_aniso_U_22
_atom_site_aniso_U_33
_atom_site_aniso_U_23
_atom_site_aniso_U_13
_atom_site_aniso_U_12
C1 0.032(3) 0.027(3) 0.052(4) -0.006(3) -0.004(3) 0.004(2)
C2 0.047(4) 0.028(3) 0.043(3) -0.001(3) 0.002(3) 0.012(3)
C3 0.062(4) 0.019(3) 0.043(3) -0.005(3) 0.005(3) 0.006(3)
C4 0.046(4) 0.019(3) 0.050(4) 0.001(2) 0.001(3) -0.006(2)
C5 0.040(3) 0.010(2) 0.040(3) -0.001(2) -0.004(2) -0.002(2)
C6 0.036(3) 0.015(2) 0.040(3) 0.004(2) -0.004(2) -0.005(2)
C7 0.037(3) 0.027(3) 0.052(4) -0.001(3) -0.004(3) -0.007(2)
C8 0.035(3) 0.036(3) 0.056(4) 0.008(3) -0.011(3) -0.013(3)
C9 0.026(3) 0.031(3) 0.045(3) 0.011(3) -0.006(2) -0.004(2)
C10 0.026(3) 0.051(4) 0.056(4) 0.016(3) -0.006(3) -0.005(3)
C11 0.026(3) 0.047(4) 0.058(4) 0.016(3) 0.003(3) 0.007(3)
C12 0.032(3) 0.034(3) 0.040(3) 0.010(3) 0.001(3) 0.008(2)
C13 0.038(3) 0.030(3) 0.048(4) 0.008(3) 0.009(3) 0.017(2)
C14 0.047(3) 0.020(3) 0.047(3) 0.001(2) 0.007(3) 0.002(2)
C15 0.035(3) 0.021(3) 0.046(3) 0.003(2) 0.004(3) 0.001(2)
C16 0.028(3) 0.018(2) 0.045(3) 0.007(2) -0.003(2) 0.000(2)
C17 0.027(3) 0.021(3) 0.046(3) 0.003(2) 0.001(2) -0.001(2)
C18 0.036(3) 0.019(2) 0.039(3) -0.003(2) 0.005(2) -0.003(2)
C19 0.050(4) 0.017(3) 0.069(4) -0.005(3) -0.005(3) -0.002(3)
C20 0.062(4) 0.029(3) 0.070(5) -0.012(3) 0.001(4) -0.018(3)
C21 0.036(3) 0.036(3) 0.050(4) -0.004(3) 0.005(3) -0.014(3)
C22 0.028(3) 0.029(3) 0.055(4) -0.010(3) 0.007(3) -0.004(2)
N1 0.031(2) 0.017(2) 0.043(3) -0.0016(19) -0.002(2) 0.0044(18)
N2 0.025(2) 0.0151(19) 0.038(3) 0.0028(18) -0.0036(19) -0.0001(16)
N3 0.026(2) 0.0137(19) 0.044(3) 0.0009(19) 0.0015(19) 0.0008(17)
N4 0.027(2) 0.027(2) 0.057(3) -0.010(2) 0.005(2) -0.006(2)
O1 0.047(3) 0.049(2) 0.058(3) -0.013(3) 0.008(3) -0.011(2)
O2 0.054(7) 0.057(11) 0.069(11) -0.007(8) 0.009(7) -0.023(7)
O3 0.022(10) 0.030(5) 0.043(11) 0.000(5) -0.008(8) 0.003(5)
O4 0.058(8) 0.024(8) 0.067(8) 0.001(6) -0.015(7) 0.009(6)
Cl1 0.030(2) 0.0270(7) 0.0454(8) 0.0004(6) 0.0005(16) 0.0033(15)
O1' 0.047(3) 0.049(2) 0.058(3) -0.013(3) 0.008(3) -0.011(2)
O2' 0.037(3) 0.043(4) 0.103(7) -0.003(4) 0.004(3) -0.001(3)
O3' 0.044(7) 0.040(3) 0.066(8) -0.006(3) -0.005(5) -0.008(3)
O4' 0.126(9) 0.067(5) 0.061(4) 0.002(4) -0.019(5) 0.032(6)
Cl1' 0.030(2) 0.0270(7) 0.0454(8) 0.0004(6) 0.0005(16) 0.0033(15)
Fe1 0.0186(6) 0.0209(6) 0.0504(8) 0.000 -0.0008(5) 0.000
C2A 0.073(5) 0.088(6) 0.077(5) -0.005(6) 0.003(6) 0.030(9)
N1A 0.073(5) 0.088(6) 0.077(5) -0.005(6) 0.003(6) 0.030(9)
C1A 0.073(5) 0.088(6) 0.077(5) -0.005(6) 0.003(6) 0.030(9)

loop_
_atom_type_symbol
_atom_type_description
_atom_type_scat_dispersion_real
_atom_type_scat_dispersion_imag
_atom_type_scat_source
C C 0.0181 0.0091 'International Tables Vol C Tables 4.2.6.8 and 6.1.1.4'
N N 0.0311 0.0180 'International Tables Vol C Tables 4.2.6.8 and 6.1.1.4'
O O 0.0492 0.0322 'International Tables Vol C Tables 4.2.6.8 and 6.1.1.4'
Cl Cl 0.3639 0.7018 'International Tables Vol C Tables 4.2.6.8 and 6.1.1.4'
Fe Fe -1.1336 3.1974 'International Tables Vol C Tables 4.2.6.8 and 6.1.1.4'
H H 0.0000 0.0000 'International Tables Vol C Tables 4.2.6.8 and 6.1.1.4'

loop_
_geom_angle_atom_site_label_1
_geom_angle_atom_site_label_2
_geom_angle_atom_site_label_3
_geom_angle
_geom_angle_site_symmetry_1
_geom_angle_site_symmetry_3
N1 C1 C2 124.1(5) . .
N1 C1 H1 118.0 . .
C2 C1 H1 118.0 . .
C1 C2 C3 118.4(6) . .
C1 C2 H2 120.8 . .
C3 C2 H2 120.8 . .
C2 C3 C4 118.7(5) . .
C2 C3 H3 120.7 . .
C4 C3 H3 120.7 . .
C5 C4 C3 119.9(5) . .
C5 C4 H4 120.1 . .
C3 C4 H4 120.1 . .
N1 C5 C4 121.5(5) . .
N1 C5 C6 115.5(4) . .
C4 C5 C6 122.9(5) . .
N2 C6 C7 120.7(5) . .
N2 C6 C5 115.5(4) . .
C7 C6 C5 123.8(5) . .
C8 C7 C6 119.8(5) . .
C8 C7 H7 120.1 . .
C6 C7 H7 120.1 . .
C7 C8 C9 120.5(5) . .
C7 C8 H8 119.7 . .
C9 C8 H8 119.8 . .
C8 C9 C16 116.3(5) . .
C8 C9 C10 124.6(5) . .
C16 C9 C10 119.1(5) . .
C11 C10 C9 121.2(5) . .
C11 C10 H10 119.4 . .
C9 C10 H10 119.4 . .
C10 C11 C12 120.9(5) . .
C10 C11 H11 119.6 . .
C12 C11 H11 119.6 . .
C13 C12 C17 116.5(5) . .
C13 C12 C11 124.0(5) . .
C17 C12 C11 119.5(5) . .
C14 C13 C12 120.3(5) . .
C14 C13 H13 119.8 . .
C12 C13 H13 119.8 . .
C13 C14 C15 119.9(5) . .
C13 C14 H14 120.1 . .
C15 C14 H14 120.1 . .
N3 C15 C14 121.5(5) . .
N3 C15 C18 116.6(5) . .
C14 C15 C18 121.8(5) . .
N2 C16 C9 122.9(5) . .
N2 C16 C17 117.1(5) . .
C9 C16 C17 119.9(5) . .
N3 C17 C12 123.7(5) . .
N3 C17 C16 116.9(4) . .
C12 C17 C16 119.4(5) . .
N4 C18 C19 121.9(5) . .
N4 C18 C15 115.3(4) . .
C19 C18 C15 122.8(5) . .
C20 C19 C18 120.1(6) . .
C20 C19 H19 120.0 . .
C18 C19 H19 120.0 . .
C21 C20 C19 118.4(6) . .
C21 C20 H20 120.8 . .
C19 C20 H20 120.8 . .
C22 C21 C20 118.7(6) . .
C22 C21 H21 120.6 . .
C20 C21 H21 120.6 . .
N4 C22 C21 124.0(5) . .
N4 C22 H22 118.0 . .
C21 C22 H22 118.0 . .
C1 N1 C5 117.5(5) . .
C1 N1 Fe1 127.5(4) . .
C5 N1 Fe1 114.7(3) . .
C6 N2 C16 119.7(5) . .
C6 N2 Fe1 123.2(3) . .
C16 N2 Fe1 117.0(3) . .
C15 N3 C17 118.0(4) . .
C15 N3 Fe1 127.3(3) . .
C17 N3 Fe1 114.7(3) . .
C18 N4 C22 116.9(5) . .
O4 Cl1 O2 108.4(16) . .
O4 Cl1 O1 114(2) . .
O2 Cl1 O1 108(2) . .
O4 Cl1 O3 110.7(18) . .
O2 Cl1 O3 106.1(19) . .
O1 Cl1 O3 109(2) . .
O4' Cl1' O1' 109.2(10) . .
O4' Cl1' O2' 107.2(7) . .
O1' Cl1' O2' 109.7(9) . .
O4' Cl1' O3' 109.9(8) . .
O1' Cl1' O3' 110.2(10) . .
O2' Cl1' O3' 110.6(8) . .
N2 Fe1 N2 134.7(2) 3_655 .
N2 Fe1 N3 134.99(17) 3_655 .
N2 Fe1 N3 74.12(16) . .
N2 Fe1 N3 74.13(16) 3_655 3_655
N2 Fe1 N3 134.99(17) . 3_655
N3 Fe1 N3 111.5(2) . 3_655
N2 Fe1 N1 80.19(15) 3_655 .
N2 Fe1 N1 69.62(15) . .
N3 Fe1 N1 142.37(16) . .
N3 Fe1 N1 88.09(15) 3_655 .
N2 Fe1 N1 69.62(15) 3_655 3_655
N2 Fe1 N1 80.19(15) . 3_655
N3 Fe1 N1 88.09(15) . 3_655
N3 Fe1 N1 142.38(16) 3_655 3_655
N1 Fe1 N1 95.3(2) . 3_655
C1A C2A H2A1 109.5 . .
C1A C2A H2A2 109.5 . .
H2A1 C2A H2A2 109.5 . .
C1A C2A H2A3 109.5 . .
H2A1 C2A H2A3 109.5 . .
H2A2 C2A H2A3 109.5 . .
N1A C1A N1A 175(4) . 3_655
C2A C1A C2A 173(4) . 3_655

loop_
_geom_bond_atom_site_label_1
_geom_bond_atom_site_label_2
_geom_bond_distance
_geom_bond_site_symmetry_2
C1 N1 1.344(7) .
C1 C2 1.369(8) .
C1 H1 0.9300 .
C2 C3 1.378(9) .
C2 H2 0.9300 .
C3 C4 1.388(9) .
C3 H3 0.9300 .
C4 C5 1.380(8) .
C4 H4 0.9300 .
C5 N1 1.353(7) .
C5 C6 1.473(8) .
C6 N2 1.335(7) .
C6 C7 1.405(8) .
C7 C8 1.361(8) .
C7 H7 0.9300 .
C8 C9 1.397(8) .
C8 H8 0.9300 .
C9 C16 1.412(7) .
C9 C10 1.429(8) .
C10 C11 1.358(10) .
C10 H10 0.9300 .
C11 C12 1.438(8) .
C11 H11 0.9300 .
C12 C13 1.400(8) .
C12 C17 1.403(8) .
C13 C14 1.359(8) .
C13 H13 0.9300 .
C14 C15 1.411(8) .
C14 H14 0.9300 .
C15 N3 1.335(7) .
C15 C18 1.486(8) .
C16 N2 1.339(7) .
C16 C17 1.443(8) .
C17 N3 1.363(7) .
C18 N4 1.342(7) .
C18 C19 1.385(8) .
C19 C20 1.372(9) .
C19 H19 0.9300 .
C20 C21 1.371(9) .
C20 H20 0.9300 .
C21 C22 1.370(8) .
C21 H21 0.9300 .
C22 N4 1.345(7) .
C22 H22 0.9300 .
N1 Fe1 2.407(4) .
N2 Fe1 2.192(4) .
N3 Fe1 2.239(4) .
O1 Cl1 1.433(18) .
O2 Cl1 1.429(15) .
O3 Cl1 1.457(17) .
O4 Cl1 1.403(16) .
O1' Cl1' 1.425(9) .
O2' Cl1' 1.429(7) .
O3' Cl1' 1.430(9) .
O4' Cl1' 1.420(9) .
Fe1 N2 2.192(4) 3_655
Fe1 N3 2.239(4) 3_655
Fe1 N1 2.407(4) 3_655
C2A C1A 1.450(16) .
C2A H2A1 0.9600 .
C2A H2A2 0.9600 .
C2A H2A3 0.9600 .
N1A C1A 1.174(16) .
C1A N1A 1.175(16) 3_655
C1A C2A 1.450(16) 3_655

loop_
_geom_torsion_atom_site_label_1
_geom_torsion_atom_site_label_2
_geom_torsion_atom_site_label_3
_geom_torsion_atom_site_label_4
_geom_torsion
N1 C1 C2 C3 -0.2(9)
C1 C2 C3 C4 -1.0(9)
C2 C3 C4 C5 0.8(9)
C3 C4 C5 N1 0.5(9)
C3 C4 C5 C6 -176.0(5)
N1 C5 C6 N2 3.5(7)
C4 C5 C6 N2 -179.8(5)
N1 C5 C6 C7 -174.9(5)
C4 C5 C6 C7 1.8(8)
N2 C6 C7 C8 -2.8(8)
C5 C6 C7 C8 175.6(5)
C6 C7 C8 C9 0.2(9)
C7 C8 C9 C16 1.5(8)
C7 C8 C9 C10 -177.1(6)
C8 C9 C10 C11 177.3(6)
C16 C9 C10 C11 -1.3(9)
C9 C10 C11 C12 1.4(9)
C10 C11 C12 C13 -179.2(6)
C10 C11 C12 C17 0.5(9)
C17 C12 C13 C14 2.3(8)
C11 C12 C13 C14 -178.0(6)
C12 C13 C14 C15 0.6(9)
C13 C14 C15 N3 -2.7(9)
C13 C14 C15 C18 173.8(5)
C8 C9 C16 N2 -0.9(8)
C10 C9 C16 N2 177.8(5)
C8 C9 C16 C17 -179.3(5)
C10 C9 C16 C17 -0.6(8)
C13 C12 C17 N3 -3.5(8)
C11 C12 C17 N3 176.8(5)
C13 C12 C17 C16 177.3(5)
C11 C12 C17 C16 -2.4(8)
N2 C16 C17 N3 4.7(8)
C9 C16 C17 N3 -176.8(5)
N2 C16 C17 C12 -176.1(5)
C9 C16 C17 C12 2.4(8)
N3 C15 C18 N4 17.2(8)
C14 C15 C18 N4 -159.4(5)
N3 C15 C18 C19 -165.2(6)
C14 C15 C18 C19 18.2(9)
N4 C18 C19 C20 2.0(10)
C15 C18 C19 C20 -175.5(6)
C18 C19 C20 C21 0.6(11)
C19 C20 C21 C22 -1.7(10)
C20 C21 C22 N4 0.4(10)
C2 C1 N1 C5 1.5(8)
C2 C1 N1 Fe1 -171.7(4)
C4 C5 N1 C1 -1.7(8)
C6 C5 N1 C1 175.1(5)
C4 C5 N1 Fe1 172.4(4)
C6 C5 N1 Fe1 -10.8(6)
C7 C6 N2 C16 3.4(8)
C5 C6 N2 C16 -175.0(5)
C7 C6 N2 Fe1 -174.6(4)
C5 C6 N2 Fe1 7.0(6)
C9 C16 N2 C6 -1.6(8)
C17 C16 N2 C6 176.9(5)
C9 C16 N2 Fe1 176.5(4)
C17 C16 N2 Fe1 -5.0(6)
C14 C15 N3 C17 1.5(8)
C18 C15 N3 C17 -175.1(5)
C14 C15 N3 Fe1 -175.3(4)
C18 C15 N3 Fe1 8.1(7)
C12 C17 N3 C15 1.6(8)
C16 C17 N3 C15 -179.2(5)
C12 C17 N3 Fe1 178.8(4)
C16 C17 N3 Fe1 -2.0(6)
C19 C18 N4 C22 -3.2(9)
C15 C18 N4 C22 174.5(5)
C21 C22 N4 C18 2.1(9)
